data_4089266
loop_
_publ_author_name
'Zhang, Ying'
'Dan, Wenyan'
'Fang, Xiangdong'

_publ_section_title
;
 Metal Nitrate Mediated Regioselective Nitration of BN-Substituted Arenes
;
_journal_issue 9
_journal_name_full Organometallics
_journal_page_first 1677
_journal_paper_doi 10.1021/acs.organomet.7b00120
_journal_volume 36
_journal_year 2017
_chemical_formula_sum 'C14 H16 B Br N2 O2'
_chemical_formula_weight 335.00
_space_group_crystal_system monoclinic
_space_group_IT_number 15
_space_group_name_Hall '-C 2yc'
_space_group_name_H-M_alt 'C 1 2/c 1'
_atom_sites_solution_hydrogens geom
_audit_creation_method SHELXL-2014/7
_cell_angle_alpha 90
_cell_angle_beta 107.183(4)
_cell_angle_gamma 90
_cell_formula_units_Z 16
_cell_length_a 22.097(2)
_cell_length_b 8.6341(8)
_cell_length_c 34.242(4)
_cell_measurement_reflns_used 9901
_cell_measurement_temperature 293(2)
_cell_measurement_theta_max 68.30
_cell_measurement_theta_min 2.70
_cell_volume 6241.4(11)
_computing_cell_refinement 'Bruker SAINT'
_computing_data_collection 'Bruker APEX3'
_computing_data_reduction 'Bruker SAINT'
_computing_molecular_graphics 'Bruker SHELXTL'
_computing_publication_material 'Bruker SHELXTL'
_computing_structure_refinement 'SHELXL-2014/7 (Sheldrick, 2014)'
_computing_structure_solution 'SHELXS-97 (Sheldrick 2008)'
_diffrn_ambient_temperature 293(2)
_diffrn_measured_fraction_theta_full 0.997
_diffrn_measured_fraction_theta_max 0.997
_diffrn_measurement_device_type 'Bruker APEX-III CMOS'
_diffrn_measurement_method '\f and \w scans'
_diffrn_radiation_type CuK\a
_diffrn_radiation_wavelength 1.54178
_diffrn_reflns_av_R_equivalents 0.0385
_diffrn_reflns_av_unetI/netI 0.0265
_diffrn_reflns_Laue_measured_fraction_full 0.997
_diffrn_reflns_Laue_measured_fraction_max 0.997
_diffrn_reflns_limit_h_max 26
_diffrn_reflns_limit_h_min -26
_diffrn_reflns_limit_k_max 10
_diffrn_reflns_limit_k_min -10
_diffrn_reflns_limit_l_max 40
_diffrn_reflns_limit_l_min -40
_diffrn_reflns_number 26875
_diffrn_reflns_point_group_measured_fraction_full 0.997
_diffrn_reflns_point_group_measured_fraction_max 0.997
_diffrn_reflns_theta_full 66.592
_diffrn_reflns_theta_max 66.592
_diffrn_reflns_theta_min 4.188
_exptl_absorpt_coefficient_mu 3.606
_exptl_absorpt_correction_type multi-scan
_exptl_absorpt_process_details sadabs
_exptl_crystal_colour colourless
_exptl_crystal_density_diffrn 1.426
_exptl_crystal_description BLOCK
_exptl_crystal_F_000 2720
_exptl_crystal_size_max 0.120
_exptl_crystal_size_mid 0.080
_exptl_crystal_size_min 0.060
_exptl_transmission_factor_max 0.7531
_exptl_transmission_factor_min 0.5141
_refine_diff_density_max 1.678
_refine_diff_density_min -0.855
_refine_diff_density_rms 0.073
_refine_ls_extinction_method none
_refine_ls_goodness_of_fit_ref 1.067
_refine_ls_hydrogen_treatment constr
_refine_ls_matrix_type full
_refine_ls_number_parameters 369
_refine_ls_number_reflns 5497
_refine_ls_number_restraints 0
_refine_ls_restrained_S_all 1.067
_refine_ls_R_factor_all 0.0856
_refine_ls_R_factor_gt 0.0720
_refine_ls_shift/su_max 0.000
_refine_ls_shift/su_mean 0.000
_refine_ls_structure_factor_coef Fsqd
_refine_ls_weighting_details 'w=1/[\s^2^(Fo^2^)+(0.1084P)^2^+19.1436P] where P=(Fo^2^+2Fc^2^)/3'
_refine_ls_weighting_scheme calc
_refine_ls_wR_factor_gt 0.2081
_refine_ls_wR_factor_ref 0.2204
_reflns_Friedel_coverage 0.000
_reflns_number_gt 4408
_reflns_number_total 5497
_reflns_threshold_expression 'I > 2\s(I)'
_cod_data_source_file om7b00120_si_002.cif
_cod_data_source_block cu_160119b_0ma
_cod_depositor_comments
;

2020-05-25
Z value and formula fixed to values more according to usual
chemical conventions.                 miguel
;
_cod_original_formula_sum 'C28 H32 B2 Br2 N4 O4'
_cod_original_formula_weight 670.01
_cod_original_formula_units_Z 8
_cod_original_cell_volume 6241.2(11)
_cod_original_sg_symbol_H-M 'C 2/c'
_cod_database_code 4089266
_shelx_shelxl_version_number 2014/7
_shelx_space_group_comment
; 
The symmetry employed for this shelxl refinement is uniquely defined 
by the following loop, which should always be used as a source of 
symmetry information in preference to the above space-group names. 
They are only intended as comments. 
;
_shelx_estimated_absorpt_t_min 0.672
_shelx_estimated_absorpt_t_max 0.813

loop_
_space_group_symop_operation_xyz
'x, y, z'
'-x, y, -z+1/2'
'x+1/2, y+1/2, z'
'-x+1/2, y+1/2, -z+1/2'
'-x, -y, -z'
'x, -y, z-1/2'
'-x+1/2, -y+1/2, -z'
'x+1/2, -y+1/2, z-1/2'

loop_
_atom_site_label
_atom_site_type_symbol
_atom_site_fract_x
_atom_site_fract_y
_atom_site_fract_z
_atom_site_U_iso_or_equiv
_atom_site_adp_type
_atom_site_occupancy
_atom_site_site_symmetry_order
_atom_site_calc_flag
_atom_site_refinement_flags_posn
_atom_site_refinement_flags_adp
Br1 Br 0.12225(3) 0.30118(10) 0.41444(3) 0.1046(3) Uani 1 1 d . .
Br2 Br 0.39315(5) 0.36345(11) 0.31514(3) 0.1347(5) Uani 1 1 d . .
B1 B 0.2347(3) 0.4770(7) 0.41003(16) 0.0583(12) Uani 1 1 d . .
B2 B 0.4352(3) 0.0982(7) 0.37154(18) 0.0611(13) Uani 1 1 d . .
N1 N 0.3575(3) 0.1258(6) 0.47771(14) 0.0758(12) Uani 1 1 d . .
N2 N 0.30258(19) 0.4849(5) 0.42154(12) 0.0628(10) Uani 1 1 d . .
N3 N 0.5462(3) 0.3958(6) 0.46511(19) 0.0890(15) Uani 1 1 d . .
N4 N 0.47202(17) 0.0468(4) 0.41140(12) 0.0546(9) Uani 1 1 d . .
O1 O 0.4144(2) 0.1453(6) 0.48507(13) 0.0891(12) Uani 1 1 d . .
O2 O 0.3348(3) 0.0074(6) 0.48677(19) 0.1194(19) Uani 1 1 d . .
O3 O 0.5445(4) 0.5343(6) 0.4587(2) 0.147(3) Uani 1 1 d . .
O4 O 0.5773(3) 0.3363(6) 0.49702(17) 0.1138(17) Uani 1 1 d . .
C1 C 0.2112(2) 0.3330(6) 0.42595(16) 0.0640(12) Uani 1 1 d . .
C2 C 0.2490(3) 0.2245(6) 0.44735(16) 0.0671(13) Uani 1 1 d . .
H2 H 0.2325 0.1365 0.4562 0.081 Uiso 1 1 calc R U
C3 C 0.3150(2) 0.2462(6) 0.45639(14) 0.0605(11) Uani 1 1 d . .
C4 C 0.3401(2) 0.3735(6) 0.44403(15) 0.0636(12) Uani 1 1 d . .
H4 H 0.3839 0.3845 0.4511 0.076 Uiso 1 1 calc R U
C5 C 0.3366(3) 0.6165(7) 0.4079(2) 0.089(2) Uani 1 1 d . .
H5A H 0.3812 0.6091 0.4215 0.133 Uiso 1 1 calc R U
H5B H 0.3210 0.7135 0.4147 0.133 Uiso 1 1 calc R U
H5C H 0.3293 0.6106 0.3789 0.133 Uiso 1 1 calc R U
C6 C 0.1929(2) 0.6066(6) 0.38352(15) 0.0602(11) Uani 1 1 d . .
C7 C 0.1692(3) 0.5907(7) 0.34110(17) 0.0747(14) Uani 1 1 d . .
C8 C 0.1311(3) 0.7075(10) 0.3176(2) 0.092(2) Uani 1 1 d . .
H8 H 0.1163 0.6963 0.2894 0.111 Uiso 1 1 calc R U
C9 C 0.1150(3) 0.8378(9) 0.3353(2) 0.091(2) Uani 1 1 d . .
C10 C 0.1370(3) 0.8517(7) 0.3773(2) 0.0814(16) Uani 1 1 d . .
H10 H 0.1253 0.9374 0.3899 0.098 Uiso 1 1 calc R U
C11 C 0.1766(2) 0.7387(6) 0.40145(16) 0.0665(12) Uani 1 1 d . .
C12 C 0.1858(4) 0.4474(10) 0.3207(2) 0.109(2) Uani 1 1 d . .
H12A H 0.2305 0.4460 0.3242 0.163 Uiso 1 1 calc R U
H12B H 0.1631 0.4490 0.2921 0.163 Uiso 1 1 calc R U
H12C H 0.1742 0.3565 0.3330 0.163 Uiso 1 1 calc R U
C13 C 0.0736(4) 0.9611(13) 0.3096(3) 0.142(4) Uani 1 1 d . .
H13A H 0.0873 0.9814 0.2860 0.213 Uiso 1 1 calc R U
H13B H 0.0767 1.0543 0.3254 0.213 Uiso 1 1 calc R U
H13C H 0.0304 0.9262 0.3011 0.213 Uiso 1 1 calc R U
C14 C 0.1995(4) 0.7607(8) 0.4471(2) 0.0923(19) Uani 1 1 d . .
H14A H 0.1823 0.6805 0.4601 0.138 Uiso 1 1 calc R U
H14B H 0.1858 0.8599 0.4540 0.138 Uiso 1 1 calc R U
H14C H 0.2449 0.7558 0.4564 0.138 Uiso 1 1 calc R U
C15 C 0.4400(3) 0.2721(7) 0.36563(18) 0.0740(15) Uani 1 1 d . .
C16 C 0.4762(3) 0.3642(6) 0.39466(19) 0.0763(15) Uani 1 1 d . .
H16 H 0.4789 0.4699 0.3902 0.092 Uiso 1 1 calc R U
C17 C 0.5099(2) 0.2968(6) 0.43215(17) 0.0665(13) Uani 1 1 d . .
C18 C 0.5079(2) 0.1439(6) 0.43987(15) 0.0612(11) Uani 1 1 d . .
H18 H 0.5315 0.1049 0.4651 0.073 Uiso 1 1 calc R U
C19 C 0.4706(2) -0.1159(6) 0.42408(16) 0.0676(13) Uani 1 1 d . .
H19A H 0.5085 -0.1388 0.4457 0.101 Uiso 1 1 calc R U
H19B H 0.4680 -0.1827 0.4012 0.101 Uiso 1 1 calc R U
H19C H 0.4343 -0.1323 0.4336 0.101 Uiso 1 1 calc R U
C20 C 0.3952(2) -0.0201(6) 0.33917(15) 0.0633(12) Uani 1 1 d . .
C21 C 0.3318(2) -0.0497(6) 0.33729(15) 0.0624(12) Uani 1 1 d . .
C22 C 0.2974(3) -0.1567(7) 0.30865(16) 0.0711(14) Uani 1 1 d . .
H22 H 0.2556 -0.1776 0.3075 0.085 Uiso 1 1 calc R U
C23 C 0.3238(3) -0.2323(6) 0.28205(16) 0.0781(16) Uani 1 1 d . .
C24 C 0.3857(3) -0.2025(7) 0.28454(17) 0.0798(16) Uani 1 1 d . .
H24 H 0.4042 -0.2560 0.2674 0.096 Uiso 1 1 calc R U
C25 C 0.4220(3) -0.0947(7) 0.31188(16) 0.0728(14) Uani 1 1 d . .
C26 C 0.4891(3) -0.0615(11) 0.3125(2) 0.106(2) Uani 1 1 d . .
H26A H 0.5018 -0.1339 0.2952 0.160 Uiso 1 1 calc R U
H26B H 0.5166 -0.0714 0.3400 0.160 Uiso 1 1 calc R U
H26C H 0.4918 0.0419 0.3029 0.160 Uiso 1 1 calc R U
C27 C 0.2844(4) -0.3458(9) 0.2511(2) 0.104(2) Uani 1 1 d . .
H27A H 0.3083 -0.3806 0.2335 0.156 Uiso 1 1 calc R U
H27B H 0.2463 -0.2959 0.2351 0.156 Uiso 1 1 calc R U
H27C H 0.2737 -0.4330 0.2652 0.156 Uiso 1 1 calc R U
C28 C 0.3008(3) 0.0308(8) 0.3653(2) 0.0804(16) Uani 1 1 d . .
H28A H 0.2606 -0.0166 0.3629 0.121 Uiso 1 1 calc R U
H28B H 0.2947 0.1382 0.3579 0.121 Uiso 1 1 calc R U
H28C H 0.3274 0.0222 0.3930 0.121 Uiso 1 1 calc R U

loop_
_atom_site_aniso_label
_atom_site_aniso_U_11
_atom_site_aniso_U_22
_atom_site_aniso_U_33
_atom_site_aniso_U_23
_atom_site_aniso_U_13
_atom_site_aniso_U_12
Br1 0.0626(4) 0.0983(6) 0.1531(8) 0.0085(5) 0.0321(4) -0.0133(3)
Br2 0.1356(8) 0.1080(7) 0.1241(7) 0.0655(5) -0.0178(6) -0.0061(5)
B1 0.063(3) 0.055(3) 0.053(3) -0.004(2) 0.012(2) -0.008(2)
B2 0.055(3) 0.063(3) 0.062(3) 0.012(3) 0.013(2) -0.005(2)
N1 0.084(3) 0.070(3) 0.067(3) 0.011(2) 0.013(2) 0.007(2)
N2 0.060(2) 0.060(2) 0.061(2) 0.0094(18) 0.0066(18) -0.0130(19)
N3 0.091(4) 0.072(3) 0.102(4) -0.012(3) 0.025(3) -0.027(3)
N4 0.0498(19) 0.050(2) 0.058(2) 0.0072(17) 0.0067(16) -0.0067(16)
O1 0.077(3) 0.100(3) 0.084(3) 0.023(2) 0.015(2) 0.021(2)
O2 0.111(4) 0.080(3) 0.152(5) 0.052(3) 0.014(3) 0.001(3)
O3 0.195(7) 0.071(3) 0.157(6) -0.016(3) 0.022(5) -0.048(4)
O4 0.127(4) 0.099(3) 0.094(3) -0.023(3) -0.001(3) -0.026(3)
C1 0.058(3) 0.067(3) 0.067(3) -0.002(2) 0.018(2) -0.009(2)
C2 0.073(3) 0.057(3) 0.073(3) 0.008(2) 0.024(3) -0.011(2)
C3 0.068(3) 0.060(3) 0.050(2) 0.006(2) 0.012(2) -0.003(2)
C4 0.055(3) 0.067(3) 0.061(3) 0.005(2) 0.004(2) -0.006(2)
C5 0.061(3) 0.072(4) 0.115(5) 0.034(3) -0.001(3) -0.017(3)
C6 0.056(2) 0.064(3) 0.057(3) 0.003(2) 0.010(2) -0.006(2)
C7 0.071(3) 0.083(4) 0.062(3) 0.003(3) 0.008(2) -0.005(3)
C8 0.074(4) 0.122(6) 0.067(3) 0.025(4) -0.001(3) -0.003(4)
C9 0.065(3) 0.096(5) 0.109(5) 0.038(4) 0.018(3) 0.007(3)
C10 0.074(3) 0.066(3) 0.103(5) 0.017(3) 0.025(3) 0.009(3)
C11 0.065(3) 0.061(3) 0.071(3) 0.005(2) 0.018(2) -0.007(2)
C12 0.130(6) 0.114(6) 0.077(4) -0.019(4) 0.022(4) 0.004(5)
C13 0.103(6) 0.149(8) 0.157(8) 0.066(7) 0.014(6) 0.036(6)
C14 0.123(5) 0.072(4) 0.081(4) -0.008(3) 0.029(4) -0.005(4)
C15 0.072(3) 0.064(3) 0.077(3) 0.025(3) 0.008(3) -0.003(3)
C16 0.074(3) 0.052(3) 0.100(4) 0.016(3) 0.021(3) -0.007(2)
C17 0.060(3) 0.058(3) 0.080(3) -0.008(2) 0.018(2) -0.015(2)
C18 0.053(2) 0.062(3) 0.063(3) 0.008(2) 0.009(2) -0.007(2)
C19 0.064(3) 0.059(3) 0.067(3) 0.009(2) 0.000(2) -0.010(2)
C20 0.062(3) 0.064(3) 0.053(2) 0.013(2) 0.001(2) 0.000(2)
C21 0.061(3) 0.061(3) 0.057(3) 0.012(2) 0.005(2) -0.001(2)
C22 0.066(3) 0.069(3) 0.065(3) 0.017(3) -0.002(2) -0.006(3)
C23 0.096(4) 0.060(3) 0.057(3) 0.012(2) -0.012(3) 0.000(3)
C24 0.095(4) 0.076(4) 0.058(3) 0.004(3) 0.006(3) 0.009(3)
C25 0.063(3) 0.087(4) 0.060(3) 0.011(3) 0.006(2) 0.002(3)
C26 0.074(4) 0.151(7) 0.095(5) -0.008(5) 0.027(4) 0.003(4)
C27 0.121(6) 0.092(5) 0.072(4) 0.002(3) -0.015(4) -0.017(4)
C28 0.062(3) 0.086(4) 0.091(4) 0.002(3) 0.019(3) -0.006(3)

loop_
_atom_type_symbol
_atom_type_description
_atom_type_scat_dispersion_real
_atom_type_scat_dispersion_imag
_atom_type_scat_source
C C 0.0181 0.0091 'International Tables Vol C Tables 4.2.6.8 and 6.1.1.4'
H H 0.0000 0.0000 'International Tables Vol C Tables 4.2.6.8 and 6.1.1.4'
B B 0.0090 0.0039 'International Tables Vol C Tables 4.2.6.8 and 6.1.1.4'
N N 0.0311 0.0180 'International Tables Vol C Tables 4.2.6.8 and 6.1.1.4'
O O 0.0492 0.0322 'International Tables Vol C Tables 4.2.6.8 and 6.1.1.4'
Br Br -0.6763 1.2805 'International Tables Vol C Tables 4.2.6.8 and 6.1.1.4'

loop_
_geom_angle_atom_site_label_1
_geom_angle_atom_site_label_2
_geom_angle_atom_site_label_3
_geom_angle
N2 B1 C1 112.5(5)
N2 B1 C6 121.1(4)
C1 B1 C6 126.3(5)
N4 B2 C15 112.9(5)
N4 B2 C20 120.7(4)
C15 B2 C20 126.4(5)
O1 N1 O2 122.7(5)
O1 N1 C3 118.8(5)
O2 N1 C3 118.4(5)
C4 N2 B1 122.5(4)
C4 N2 C5 115.7(4)
B1 N2 C5 121.8(4)
O3 N3 O4 123.8(6)
O3 N3 C17 117.3(6)
O4 N3 C17 118.9(5)
C18 N4 B2 122.7(4)
C18 N4 C19 116.0(4)
B2 N4 C19 121.3(4)
C2 C1 B1 123.7(5)
C2 C1 Br1 117.1(4)
B1 C1 Br1 119.2(4)
C1 C2 C3 118.0(5)
C1 C2 H2 121.0
C3 C2 H2 121.0
C4 C3 C2 122.1(5)
C4 C3 N1 118.4(5)
C2 C3 N1 119.4(5)
N2 C4 C3 121.1(5)
N2 C4 H4 119.4
C3 C4 H4 119.4
N2 C5 H5A 109.5
N2 C5 H5B 109.5
H5A C5 H5B 109.5
N2 C5 H5C 109.5
H5A C5 H5C 109.5
H5B C5 H5C 109.5
C11 C6 C7 118.2(5)
C11 C6 B1 121.1(4)
C7 C6 B1 120.7(5)
C6 C7 C8 120.1(6)
C6 C7 C12 119.4(6)
C8 C7 C12 120.5(6)
C9 C8 C7 121.7(6)
C9 C8 H8 119.1
C7 C8 H8 119.1
C8 C9 C10 118.2(6)
C8 C9 C13 120.9(8)
C10 C9 C13 120.9(8)
C9 C10 C11 121.3(6)
C9 C10 H10 119.4
C11 C10 H10 119.4
C6 C11 C10 120.5(5)
C6 C11 C14 120.7(5)
C10 C11 C14 118.9(6)
C7 C12 H12A 109.5
C7 C12 H12B 109.5
H12A C12 H12B 109.5
C7 C12 H12C 109.5
H12A C12 H12C 109.5
H12B C12 H12C 109.5
C9 C13 H13A 109.5
C9 C13 H13B 109.5
H13A C13 H13B 109.5
C9 C13 H13C 109.5
H13A C13 H13C 109.5
H13B C13 H13C 109.5
C11 C14 H14A 109.5
C11 C14 H14B 109.5
H14A C14 H14B 109.5
C11 C14 H14C 109.5
H14A C14 H14C 109.5
H14B C14 H14C 109.5
C16 C15 B2 122.5(5)
C16 C15 Br2 118.3(4)
B2 C15 Br2 119.2(4)
C15 C16 C17 118.1(5)
C15 C16 H16 120.9
C17 C16 H16 120.9
C18 C17 C16 123.0(5)
C18 C17 N3 117.7(5)
C16 C17 N3 119.2(5)
C17 C18 N4 120.8(5)
C17 C18 H18 119.6
N4 C18 H18 119.6
N4 C19 H19A 109.5
N4 C19 H19B 109.5
H19A C19 H19B 109.5
N4 C19 H19C 109.5
H19A C19 H19C 109.5
H19B C19 H19C 109.5
C25 C20 C21 119.8(5)
C25 C20 B2 120.5(5)
C21 C20 B2 119.6(5)
C22 C21 C20 118.6(5)
C22 C21 C28 119.9(5)
C20 C21 C28 121.5(5)
C23 C22 C21 121.9(5)
C23 C22 H22 119.1
C21 C22 H22 119.1
C24 C23 C22 118.6(5)
C24 C23 C27 121.5(7)
C22 C23 C27 120.0(6)
C23 C24 C25 122.2(6)
C23 C24 H24 118.9
C25 C24 H24 118.9
C24 C25 C20 118.8(5)
C24 C25 C26 120.4(6)
C20 C25 C26 120.8(6)
C25 C26 H26A 109.5
C25 C26 H26B 109.5
H26A C26 H26B 109.5
C25 C26 H26C 109.5
H26A C26 H26C 109.5
H26B C26 H26C 109.5
C23 C27 H27A 109.5
C23 C27 H27B 109.5
H27A C27 H27B 109.5
C23 C27 H27C 109.5
H27A C27 H27C 109.5
H27B C27 H27C 109.5
C21 C28 H28A 109.5
C21 C28 H28B 109.5
H28A C28 H28B 109.5
C21 C28 H28C 109.5
H28A C28 H28C 109.5
H28B C28 H28C 109.5

loop_
_geom_bond_atom_site_label_1
_geom_bond_atom_site_label_2
_geom_bond_distance
Br1 C1 1.907(5)
Br2 C15 1.904(5)
B1 N2 1.435(7)
B1 C1 1.510(8)
B1 C6 1.560(8)
B2 N4 1.437(7)
B2 C15 1.523(8)
B2 C20 1.573(8)
N1 O1 1.218(6)
N1 O2 1.219(7)
N1 C3 1.446(7)
N2 C4 1.352(6)
N2 C5 1.511(6)
N3 O3 1.214(8)
N3 O4 1.219(7)
N3 C17 1.454(7)
N4 C18 1.351(6)
N4 C19 1.474(6)
C1 C2 1.322(8)
C2 C3 1.412(7)
C2 H2 0.9300
C3 C4 1.354(7)
C4 H4 0.9300
C5 H5A 0.9600
C5 H5B 0.9600
C5 H5C 0.9600
C6 C11 1.393(8)
C6 C7 1.398(7)
C7 C8 1.404(9)
C7 C12 1.517(10)
C8 C9 1.373(11)
C8 H8 0.9300
C9 C10 1.381(10)
C9 C13 1.507(10)
C10 C11 1.405(8)
C10 H10 0.9300
C11 C14 1.508(8)
C12 H12A 0.9600
C12 H12B 0.9600
C12 H12C 0.9600
C13 H13A 0.9600
C13 H13B 0.9600
C13 H13C 0.9600
C14 H14A 0.9600
C14 H14B 0.9600
C14 H14C 0.9600
C15 C16 1.338(8)
C16 C17 1.406(8)
C16 H16 0.9300
C17 C18 1.350(7)
C18 H18 0.9300
C19 H19A 0.9600
C19 H19B 0.9600
C19 H19C 0.9600
C20 C25 1.402(8)
C20 C21 1.407(7)
C21 C22 1.397(7)
C21 C28 1.503(8)
C22 C23 1.382(9)
C22 H22 0.9300
C23 C24 1.371(9)
C23 C27 1.514(8)
C24 C25 1.393(8)
C24 H24 0.9300
C25 C26 1.504(9)
C26 H26A 0.9600
C26 H26B 0.9600
C26 H26C 0.9600
C27 H27A 0.9600
C27 H27B 0.9600
C27 H27C 0.9600
C28 H28A 0.9600
C28 H28B 0.9600
C28 H28C 0.9600

loop_
_geom_torsion_atom_site_label_1
_geom_torsion_atom_site_label_2
_geom_torsion_atom_site_label_3
_geom_torsion_atom_site_label_4
_geom_torsion
C1 B1 N2 C4 0.3(7)
C6 B1 N2 C4 -179.1(5)
C1 B1 N2 C5 178.1(5)
C6 B1 N2 C5 -1.3(8)
C15 B2 N4 C18 -1.3(7)
C20 B2 N4 C18 178.8(5)
C15 B2 N4 C19 176.2(5)
C20 B2 N4 C19 -3.7(7)
N2 B1 C1 C2 -1.4(8)
C6 B1 C1 C2 177.9(5)
N2 B1 C1 Br1 179.4(4)
C6 B1 C1 Br1 -1.2(7)
B1 C1 C2 C3 1.2(8)
Br1 C1 C2 C3 -179.7(4)
C1 C2 C3 C4 0.3(8)
C1 C2 C3 N1 -176.5(5)
O1 N1 C3 C4 2.5(8)
O2 N1 C3 C4 -175.8(6)
O1 N1 C3 C2 179.4(5)
O2 N1 C3 C2 1.1(8)
B1 N2 C4 C3 1.0(8)
C5 N2 C4 C3 -176.9(5)
C2 C3 C4 N2 -1.4(8)
N1 C3 C4 N2 175.4(5)
N2 B1 C6 C11 -86.7(6)
C1 B1 C6 C11 94.0(6)
N2 B1 C6 C7 95.3(6)
C1 B1 C6 C7 -84.1(7)
C11 C6 C7 C8 1.3(8)
B1 C6 C7 C8 179.4(5)
C11 C6 C7 C12 -179.6(6)
B1 C6 C7 C12 -1.5(8)
C6 C7 C8 C9 -1.3(10)
C12 C7 C8 C9 179.6(7)
C7 C8 C9 C10 -0.5(10)
C7 C8 C9 C13 -179.4(7)
C8 C9 C10 C11 2.3(10)
C13 C9 C10 C11 -178.8(6)
C7 C6 C11 C10 0.4(8)
B1 C6 C11 C10 -177.6(5)
C7 C6 C11 C14 178.5(5)
B1 C6 C11 C14 0.5(8)
C9 C10 C11 C6 -2.3(9)
C9 C10 C11 C14 179.6(6)
N4 B2 C15 C16 1.3(8)
C20 B2 C15 C16 -178.8(6)
N4 B2 C15 Br2 -178.7(4)
C20 B2 C15 Br2 1.2(8)
B2 C15 C16 C17 -1.1(9)
Br2 C15 C16 C17 178.9(4)
C15 C16 C17 C18 0.7(9)
C15 C16 C17 N3 -176.0(5)
O3 N3 C17 C18 -175.5(7)
O4 N3 C17 C18 5.8(9)
O3 N3 C17 C16 1.5(9)
O4 N3 C17 C16 -177.3(6)
C16 C17 C18 N4 -0.8(8)
N3 C17 C18 N4 176.0(5)
B2 N4 C18 C17 1.1(8)
C19 N4 C18 C17 -176.5(5)
N4 B2 C20 C25 -90.0(6)
C15 B2 C20 C25 90.2(7)
N4 B2 C20 C21 90.9(6)
C15 B2 C20 C21 -89.0(7)
C25 C20 C21 C22 1.7(7)
B2 C20 C21 C22 -179.2(4)
C25 C20 C21 C28 -178.5(5)
B2 C20 C21 C28 0.7(7)
C20 C21 C22 C23 -0.7(7)
C28 C21 C22 C23 179.4(5)
C21 C22 C23 C24 1.1(8)
C21 C22 C23 C27 -179.2(5)
C22 C23 C24 C25 -2.4(8)
C27 C23 C24 C25 177.9(5)
C23 C24 C25 C20 3.3(8)
C23 C24 C25 C26 -177.8(6)
C21 C20 C25 C24 -2.9(8)
B2 C20 C25 C24 177.9(5)
C21 C20 C25 C26 178.3(6)
B2 C20 C25 C26 -0.9(8)
